data_2017250
loop_
_publ_author_name
'Yanover, Diana'
'Kaftory, Menahem'

_publ_section_title
;
 Structural comparisons between methylated and unmethylated nitrophenyl
 lophines
;
_journal_coeditor_code GG3195
_journal_issue 8
_journal_name_full 'Acta Crystallographica Section C'
_journal_page_first o365
_journal_page_last o370
_journal_paper_doi 10.1107/S0108270109022203
_journal_volume 65
_journal_year 2009
_chemical_formula_iupac 'C22 H17 N3 O2'
_chemical_formula_moiety 'C22 H17 N3 O2'
_chemical_formula_sum 'C22 H17 N3 O2'
_chemical_formula_weight 355.39
_chemical_name_systematic
;
1-methyl-2-(4-nitrophenyl)-4,5-diphenyl-1<i>H</i>-imidazole
;
_space_group_IT_number 2
_symmetry_cell_setting triclinic
_symmetry_space_group_name_Hall '-P 1'
_symmetry_space_group_name_H-M 'P -1'
_atom_sites_solution_hydrogens geom
_atom_sites_solution_primary direct
_atom_sites_solution_secondary difmap
_audit_creation_method SHELXL-97
_cell_angle_alpha 111.95(3)
_cell_angle_beta 99.56(3)
_cell_angle_gamma 109.63(3)
_cell_formula_units_Z 4
_cell_length_a 11.855(2)
_cell_length_b 12.384(2)
_cell_length_c 14.791(3)
_cell_measurement_reflns_used 14497
_cell_measurement_temperature 293(2)
_cell_measurement_theta_max 26.67
_cell_measurement_theta_min 2.05
_cell_volume 1788.2(10)
_computing_cell_refinement 'DENZO HKL2000 (Otwinowski & Minor, 1997)'
_computing_data_collection 'COLLECT (Nonius, 2000)'
_computing_data_reduction 'DENZO HKL2000 (Otwinowski & Minor, 1997)'
_computing_molecular_graphics 'ORTEP-3 for Windows (Farrugia, 1999)'
_computing_structure_refinement 'SHELXL97 (Sheldrick, 2008)'
_computing_structure_solution 'SHELXS97 (Sheldrick, 2008)'
_diffrn_ambient_temperature 293(2)
_diffrn_measured_fraction_theta_full 0.990
_diffrn_measured_fraction_theta_max 0.990
_diffrn_measurement_device_type 'Nonius KappaCCD'
_diffrn_measurement_method '\f and \w'
_diffrn_radiation_monochromator graphite
_diffrn_radiation_source 'fine-focus sealed tube'
_diffrn_radiation_type MoK\a
_diffrn_radiation_wavelength 0.71073
_diffrn_reflns_av_R_equivalents 0.091
_diffrn_reflns_av_sigmaI/netI 0.0580
_diffrn_reflns_limit_h_max 14
_diffrn_reflns_limit_h_min 0
_diffrn_reflns_limit_k_max 13
_diffrn_reflns_limit_k_min -14
_diffrn_reflns_limit_l_max 17
_diffrn_reflns_limit_l_min -17
_diffrn_reflns_number 14497
_diffrn_reflns_theta_full 25.00
_diffrn_reflns_theta_max 25.00
_diffrn_reflns_theta_min 2.05
_diffrn_standards_number 0
_exptl_absorpt_coefficient_mu 0.087
_exptl_absorpt_correction_type none
_exptl_crystal_colour yellow
_exptl_crystal_density_diffrn 1.320
_exptl_crystal_density_method 'not measured'
_exptl_crystal_description prism
_exptl_crystal_F_000 744
_exptl_crystal_size_max 0.50
_exptl_crystal_size_mid 0.05
_exptl_crystal_size_min 0.05
_refine_diff_density_max 0.158
_refine_diff_density_min -0.186
_refine_ls_extinction_method none
_refine_ls_goodness_of_fit_ref 0.891
_refine_ls_hydrogen_treatment constr
_refine_ls_matrix_type full
_refine_ls_number_parameters 489
_refine_ls_number_reflns 6248
_refine_ls_number_restraints 0
_refine_ls_restrained_S_all 0.891
_refine_ls_R_factor_all 0.0812
_refine_ls_R_factor_gt 0.0437
_refine_ls_shift/su_max 0.000
_refine_ls_shift/su_mean 0.000
_refine_ls_structure_factor_coef Fsqd
_refine_ls_weighting_details 'calc w=1/[\s^2^(Fo^2^)+(0.0865P)^2^] where P=(Fo^2^+2Fc^2^)/3'
_refine_ls_weighting_scheme calc
_refine_ls_wR_factor_gt 0.1165
_refine_ls_wR_factor_ref 0.1303
_reflns_number_gt 4081
_reflns_number_total 6250
_reflns_threshold_expression I>2\s(I)
_cod_data_source_file gg3195.cif
_cod_data_source_block VI
_cod_database_code 2017250
_cod_database_fobs_code 2017250

loop_
_symmetry_equiv_pos_as_xyz
'x, y, z'
'-x, -y, -z'

loop_
_atom_site_type_symbol
_atom_site_label
_atom_site_fract_x
_atom_site_fract_y
_atom_site_fract_z
_atom_site_U_iso_or_equiv
_atom_site_adp_type
_atom_site_calc_flag
_atom_site_refinement_flags
_atom_site_occupancy
_atom_site_disorder_assembly
_atom_site_disorder_group
O O1A 0.62167(16) 0.94566(16) 0.69731(11) 0.0669(4) Uani d . 1 . .
O O2A 0.59949(15) 1.03422(16) 0.59954(11) 0.0643(4) Uani d . 1 . .
N N1A 0.85884(13) 0.57836(15) 0.34194(11) 0.0410(4) Uani d . 1 . .
N N2A 0.70651(14) 0.57110(15) 0.22603(11) 0.0429(4) Uani d . 1 . .
N N3A 0.62593(14) 0.95609(15) 0.61876(11) 0.0445(4) Uani d . 1 . .
C C1A 0.73778(16) 0.70946(17) 0.40577(13) 0.0386(4) Uani d . 1 . .
C C2A 0.68118(17) 0.78033(18) 0.37790(13) 0.0423(4) Uani d . 1 . .
H H2A 0.6671 0.7727 0.3095 0.051 Uiso d R 1 . .
C C3A 0.64459(17) 0.86116(18) 0.44639(13) 0.0421(4) Uani d . 1 . .
H H3A 0.6062 0.9105 0.4282 0.051 Uiso d R 1 . .
C C4A 0.66476(16) 0.87126(17) 0.54479(12) 0.0387(4) Uani d . 1 . .
C C5A 0.72008(18) 0.80324(19) 0.57544(13) 0.0455(5) Uani d . 1 . .
H H5A 0.7337 0.8130 0.6444 0.055 Uiso d R 1 . .
C C6A 0.75653(19) 0.72307(19) 0.50591(14) 0.0472(5) Uani d . 1 . .
H H6A 0.7955 0.6755 0.5264 0.057 Uiso d R 1 . .
C C7A 0.76783(16) 0.62080(17) 0.32623(13) 0.0398(4) Uani d . 1 . .
C C8A 0.85512(16) 0.49840(18) 0.24490(13) 0.0409(4) Uani d . 1 . .
C C9A 0.76005(16) 0.49490(18) 0.17504(13) 0.0408(4) Uani d . 1 . .
C C10A 0.71068(17) 0.42251(18) 0.06087(13) 0.0426(4) Uani d . 1 . .
C C11A 0.71765(19) 0.3076(2) 0.00647(15) 0.0539(5) Uani d . 1 . .
H H11A 0.7571 0.2734 0.0437 0.065 Uiso d R 1 . .
C C12A 0.6692(2) 0.2419(2) -0.10071(16) 0.0643(6) Uani d . 1 . .
H H12A 0.6761 0.1632 -0.1370 0.077 Uiso d R 1 . .
C C13A 0.6102(2) 0.2886(3) -0.15481(16) 0.0691(7) Uani d . 1 . .
H H13A 0.5766 0.2431 -0.2290 0.083 Uiso d R 1 . .
C C14A 0.6006(2) 0.4011(2) -0.10233(15) 0.0654(6) Uani d . 1 . .
H H14A 0.5595 0.4344 -0.1393 0.078 Uiso d R 1 . .
C C15A 0.65086(19) 0.4683(2) 0.00475(14) 0.0532(5) Uani d . 1 . .
H H15A 0.6430 0.5465 0.0408 0.064 Uiso d R 1 . .
C C16A 0.94456(17) 0.43948(19) 0.22948(14) 0.0467(5) Uani d . 1 . .
C C17A 0.95771(19) 0.3611(2) 0.27347(17) 0.0603(6) Uani d . 1 . .
H H17A 0.9100 0.3479 0.3180 0.072 Uiso d R 1 . .
C C18A 1.0370(3) 0.3016(3) 0.2537(2) 0.0867(9) Uani d . 1 . .
H H18A 1.0454 0.2493 0.2863 0.104 Uiso d R 1 . .
C C19A 1.1043(3) 0.3195(3) 0.1898(3) 0.0984(11) Uani d . 1 . .
H H19A 1.1554 0.2735 0.1755 0.118 Uiso d R 1 . .
C C20A 1.0947(2) 0.3985(3) 0.1463(2) 0.0892(9) Uani d . 1 . .
H H20A 1.1446 0.4120 0.1033 0.107 Uiso d R 1 . .
C C21A 1.0151(2) 0.4588(2) 0.16582(17) 0.0644(6) Uani d . 1 . .
H H21A 1.0070 0.5133 0.1355 0.077 Uiso d R 1 . .
C C22A 0.95606(18) 0.6224(2) 0.43956(14) 0.0566(6) Uani d . 1 . .
H H22A 0.9786 0.7114 0.4843 0.068 Uiso calc R 1 . .
H H22B 1.0299 0.6140 0.4260 0.068 Uiso calc R 1 . .
H H22C 0.9234 0.5708 0.4723 0.068 Uiso calc R 1 . .
O O1B 0.60201(18) 0.55568(17) 0.60989(12) 0.0793(5) Uani d . 1 . .
O O2B 0.59878(16) 0.44631(16) 0.69425(12) 0.0727(5) Uani d . 1 . .
N N1B 0.68974(13) 0.07110(14) 0.21385(10) 0.0388(4) Uani d . 1 . .
N N2B 0.82065(14) 0.08117(15) 0.34619(10) 0.0418(4) Uani d . 1 . .
N N3B 0.61307(15) 0.46610(17) 0.62150(12) 0.0508(4) Uani d . 1 . .
C C1B 0.70423(16) 0.21269(17) 0.39443(13) 0.0379(4) Uani d . 1 . .
C C2B 0.67065(18) 0.30358(18) 0.37796(14) 0.0451(5) Uani d . 1 . .
H H2B 0.6683 0.3085 0.3145 0.054 Uiso d R 1 . .
C C3B 0.64123(18) 0.38684(19) 0.45237(14) 0.0465(5) Uani d . 1 . .
H H3B 0.6169 0.4476 0.4393 0.056 Uiso d R 1 . .
C C4B 0.64727(16) 0.37980(18) 0.54354(13) 0.0402(4) Uani d . 1 . .
C C5B 0.68125(17) 0.29272(19) 0.56329(13) 0.0443(5) Uani d . 1 . .
H H5B 0.6856 0.2894 0.6276 0.053 Uiso d R 1 . .
C C6B 0.70952(17) 0.21002(18) 0.48863(13) 0.0422(4) Uani d . 1 . .
H H6B 0.7344 0.1498 0.5021 0.051 Uiso d R 1 . .
C C7B 0.73725(16) 0.12227(18) 0.31916(12) 0.0381(4) Uani d . 1 . .
C C8B 0.74718(16) -0.00671(17) 0.17279(12) 0.0381(4) Uani d . 1 . .
C C9B 0.82804(16) 0.00061(18) 0.25551(12) 0.0393(4) Uani d . 1 . .
C C10B 0.91252(17) -0.06312(18) 0.25763(13) 0.0426(5) Uani d . 1 . .
C C11B 0.9414(2) -0.1261(2) 0.17135(16) 0.0677(7) Uani d . 1 . .
H H11B 0.9072 -0.1262 0.1077 0.081 Uiso d R 1 . .
C C12B 1.0199(2) -0.1873(3) 0.1764(2) 0.0817(8) Uani d . 1 . .
H H12B 1.0390 -0.2294 0.1159 0.098 Uiso d R 1 . .
C C13B 1.0707(2) -0.1862(2) 0.2673(2) 0.0686(7) Uani d . 1 . .
H H13B 1.1228 -0.2304 0.2706 0.082 Uiso d R 1 . .
C C14B 1.04414(19) -0.1236(2) 0.35344(18) 0.0600(6) Uani d . 1 . .
H H14B 1.0806 -0.1209 0.4177 0.072 Uiso d R 1 . .
C C15B 0.96599(17) -0.0632(2) 0.34841(15) 0.0498(5) Uani d . 1 . .
H H15B 0.9490 -0.0194 0.4096 0.060 Uiso d R 1 . .
C C16B 0.71506(17) -0.07747(18) 0.05848(13) 0.0389(4) Uani d . 1 . .
C C17B 0.76997(19) -0.0133(2) 0.00666(14) 0.0510(5) Uani d . 1 . .
H H17B 0.8305 0.0760 0.0448 0.061 Uiso d R 1 . .
C C18B 0.7374(2) -0.0775(2) -0.09958(15) 0.0586(6) Uani d . 1 . .
H H18B 0.7758 -0.0327 -0.1352 0.070 Uiso d R 1 . .
C C19B 0.6497(2) -0.2045(2) -0.15436(15) 0.0573(6) Uani d . 1 . .
H H19B 0.6265 -0.2483 -0.2283 0.069 Uiso d R 1 . .
C C20B 0.5952(2) -0.2689(2) -0.10402(15) 0.0574(6) Uani d . 1 . .
H H20B 0.5348 -0.3582 -0.1426 0.069 Uiso d R 1 . .
C C21B 0.62762(19) -0.20544(19) 0.00266(14) 0.0511(5) Uani d . 1 . .
H H21B 0.5890 -0.2503 0.0382 0.061 Uiso d R 1 . .
C C22B 0.58548(19) 0.0805(2) 0.15301(14) 0.0544(6) Uani d . 1 . .
H H22D 0.5398 0.0024 0.0888 0.065 Uiso calc R 1 . .
H H22E 0.6196 0.1526 0.1392 0.065 Uiso calc R 1 . .
H H22F 0.5289 0.0929 0.1912 0.065 Uiso calc R 1 . .

loop_
_atom_site_aniso_label
_atom_site_aniso_U_11
_atom_site_aniso_U_22
_atom_site_aniso_U_33
_atom_site_aniso_U_12
_atom_site_aniso_U_13
_atom_site_aniso_U_23
O1A 0.1028(12) 0.0759(11) 0.0456(8) 0.0535(10) 0.0431(8) 0.0306(8)
O2A 0.0919(11) 0.0681(11) 0.0575(9) 0.0581(9) 0.0335(8) 0.0290(8)
N1A 0.0386(8) 0.0424(9) 0.0353(8) 0.0204(7) 0.0090(6) 0.0105(7)
N2A 0.0450(8) 0.0437(9) 0.0366(8) 0.0247(7) 0.0138(7) 0.0103(7)
N3A 0.0500(9) 0.0410(10) 0.0378(9) 0.0209(8) 0.0164(7) 0.0120(7)
C1A 0.0376(9) 0.0334(10) 0.0360(9) 0.0142(8) 0.0116(8) 0.0089(8)
C2A 0.0455(10) 0.0467(12) 0.0314(9) 0.0224(9) 0.0115(8) 0.0133(8)
C3A 0.0435(10) 0.0429(11) 0.0373(10) 0.0222(9) 0.0113(8) 0.0140(8)
C4A 0.0410(10) 0.0348(10) 0.0351(9) 0.0166(8) 0.0157(8) 0.0097(8)
C5A 0.0602(12) 0.0464(12) 0.0350(9) 0.0275(10) 0.0196(9) 0.0185(9)
C6A 0.0609(12) 0.0461(12) 0.0434(10) 0.0310(10) 0.0205(9) 0.0213(9)
C7A 0.0405(10) 0.0379(11) 0.0369(10) 0.0189(8) 0.0124(8) 0.0117(8)
C8A 0.0396(10) 0.0387(11) 0.0391(10) 0.0182(8) 0.0147(8) 0.0109(8)
C9A 0.0440(10) 0.0403(11) 0.0365(10) 0.0224(9) 0.0164(8) 0.0116(8)
C10A 0.0465(10) 0.0436(11) 0.0360(9) 0.0241(9) 0.0161(8) 0.0117(8)
C11A 0.0584(12) 0.0558(13) 0.0442(11) 0.0329(11) 0.0151(9) 0.0136(10)
C12A 0.0752(15) 0.0594(15) 0.0456(12) 0.0356(12) 0.0217(11) 0.0057(10)
C13A 0.0820(16) 0.0823(18) 0.0347(11) 0.0402(14) 0.0199(11) 0.0148(11)
C14A 0.0860(16) 0.0796(17) 0.0441(12) 0.0460(14) 0.0245(11) 0.0318(12)
C15A 0.0697(14) 0.0551(13) 0.0419(11) 0.0363(11) 0.0242(10) 0.0190(9)
C16A 0.0366(10) 0.0417(12) 0.0479(11) 0.0188(9) 0.0101(8) 0.0073(9)
C17A 0.0515(12) 0.0492(13) 0.0705(14) 0.0252(10) 0.0086(11) 0.0201(11)
C18A 0.0654(16) 0.0665(18) 0.102(2) 0.0422(14) -0.0022(15) 0.0146(15)
C19A 0.0583(16) 0.086(2) 0.108(2) 0.0489(16) 0.0061(16) -0.0042(18)
C20A 0.0548(14) 0.100(2) 0.0815(19) 0.0355(15) 0.0307(13) 0.0060(16)
C21A 0.0536(12) 0.0654(16) 0.0625(13) 0.0291(11) 0.0242(11) 0.0133(11)
C22A 0.0441(11) 0.0612(14) 0.0438(11) 0.0241(10) 0.0020(9) 0.0082(10)
O1B 0.1224(14) 0.0700(12) 0.0632(10) 0.0676(11) 0.0371(10) 0.0228(9)
O2B 0.0970(12) 0.0692(11) 0.0602(9) 0.0393(9) 0.0497(9) 0.0255(8)
N1B 0.0437(8) 0.0441(9) 0.0313(8) 0.0268(7) 0.0106(6) 0.0141(7)
N2B 0.0487(9) 0.0467(10) 0.0325(8) 0.0280(8) 0.0119(7) 0.0152(7)
N3B 0.0521(10) 0.0440(10) 0.0439(9) 0.0202(8) 0.0162(8) 0.0088(8)
C1B 0.0371(9) 0.0379(11) 0.0354(9) 0.0179(8) 0.0104(7) 0.0132(8)
C2B 0.0579(12) 0.0442(12) 0.0375(10) 0.0279(10) 0.0174(9) 0.0175(9)
C3B 0.0544(11) 0.0423(12) 0.0440(11) 0.0270(9) 0.0141(9) 0.0169(9)
C4B 0.0387(9) 0.0386(11) 0.0378(10) 0.0186(8) 0.0148(8) 0.0098(8)
C5B 0.0496(11) 0.0473(12) 0.0363(10) 0.0227(9) 0.0168(8) 0.0172(9)
C6B 0.0466(10) 0.0447(12) 0.0377(10) 0.0246(9) 0.0134(8) 0.0177(8)
C7B 0.0420(10) 0.0422(11) 0.0317(9) 0.0225(8) 0.0122(8) 0.0152(8)
C8B 0.0430(10) 0.0408(11) 0.0328(9) 0.0239(8) 0.0148(8) 0.0132(8)
C9B 0.0441(10) 0.0421(11) 0.0350(9) 0.0244(9) 0.0131(8) 0.0162(8)
C10B 0.0418(10) 0.0415(11) 0.0436(10) 0.0229(9) 0.0117(8) 0.0157(9)
C11B 0.0759(15) 0.0872(18) 0.0492(12) 0.0599(14) 0.0179(11) 0.0200(12)
C12B 0.0808(17) 0.092(2) 0.0747(16) 0.0646(16) 0.0245(14) 0.0173(14)
C13B 0.0533(13) 0.0540(14) 0.0909(17) 0.0341(11) 0.0084(12) 0.0231(13)
C14B 0.0498(12) 0.0577(14) 0.0749(15) 0.0274(11) 0.0093(11) 0.0345(12)
C15B 0.0459(11) 0.0520(13) 0.0542(12) 0.0249(10) 0.0125(9) 0.0258(10)
C16B 0.0433(10) 0.0432(11) 0.0327(9) 0.0268(9) 0.0118(8) 0.0133(8)
C17B 0.0602(12) 0.0483(13) 0.0409(10) 0.0222(10) 0.0160(9) 0.0185(9)
C18B 0.0757(15) 0.0690(16) 0.0437(11) 0.0392(13) 0.0259(11) 0.0289(11)
C19B 0.0653(13) 0.0725(16) 0.0360(10) 0.0463(13) 0.0161(10) 0.0129(11)
C20B 0.0564(12) 0.0475(13) 0.0465(11) 0.0250(10) 0.0097(10) 0.0016(10)
C21B 0.0558(12) 0.0445(12) 0.0462(11) 0.0215(10) 0.0189(9) 0.0139(9)
C22B 0.0592(12) 0.0727(15) 0.0358(10) 0.0450(11) 0.0085(9) 0.0181(10)

loop_
_atom_type_symbol
_atom_type_description
_atom_type_scat_dispersion_real
_atom_type_scat_dispersion_imag
_atom_type_scat_source
C C 0.0033 0.0016 'International Tables Vol C Tables 4.2.6.8 and 6.1.1.4'
H H 0.0000 0.0000 'International Tables Vol C Tables 4.2.6.8 and 6.1.1.4'
O O 0.0106 0.0060 'International Tables Vol C Tables 4.2.6.8 and 6.1.1.4'
N N 0.0061 0.0033 'International Tables Vol C Tables 4.2.6.8 and 6.1.1.4'

loop_
_geom_angle_atom_site_label_1
_geom_angle_atom_site_label_2
_geom_angle_atom_site_label_3
_geom_angle_site_symmetry_1
_geom_angle_site_symmetry_3
_geom_angle
_geom_angle_publ_flag
C7A N1A C8A . . 106.88(14) ?
C7A N1A C22A . . 127.75(15) ?
C8A N1A C22A . . 124.73(15) ?
C7A N2A C9A . . 106.11(14) ?
O2A N3A O1A . . 122.90(16) ?
O2A N3A C4A . . 118.73(15) ?
O1A N3A C4A . . 118.36(16) ?
C6A C1A C2A . . 117.99(16) ?
C6A C1A C7A . . 124.10(17) ?
C2A C1A C7A . . 117.83(15) ?
C3A C2A C1A . . 121.57(16) ?
C3A C2A H2A . . 118.7 ?
C1A C2A H2A . . 119.7 ?
C2A C3A C4A . . 118.37(17) ?
C2A C3A H3A . . 122.2 ?
C4A C3A H3A . . 119.4 ?
C5A C4A C3A . . 121.98(16) ?
C5A C4A N3A . . 118.70(15) ?
C3A C4A N3A . . 119.33(16) ?
C6A C5A C4A . . 118.85(16) ?
C6A C5A H5A . . 121.1 ?
C4A C5A H5A . . 120.1 ?
C5A C6A C1A . . 121.24(17) ?
C5A C6A H6A . . 119.6 ?
C1A C6A H6A . . 119.1 ?
N2A C7A N1A . . 111.05(15) ?
N2A C7A C1A . . 122.00(16) ?
N1A C7A C1A . . 126.94(15) ?
C9A C8A N1A . . 105.76(15) ?
C9A C8A C16A . . 131.11(16) ?
N1A C8A C16A . . 123.07(16) ?
C8A C9A N2A . . 110.19(15) ?
C8A C9A C10A . . 130.01(17) ?
N2A C9A C10A . . 119.79(15) ?
C11A C10A C15A . . 117.99(16) ?
C11A C10A C9A . . 122.71(17) ?
C15A C10A C9A . . 119.27(17) ?
C12A C11A C10A . . 120.96(19) ?
C12A C11A H11A . . 119.7 ?
C10A C11A H11A . . 119.4 ?
C13A C12A C11A . . 120.2(2) ?
C13A C12A H12A . . 120.1 ?
C11A C12A H12A . . 119.7 ?
C14A C13A C12A . . 119.73(19) ?
C14A C13A H13A . . 120.0 ?
C12A C13A H13A . . 120.2 ?
C13A C14A C15A . . 120.3(2) ?
C13A C14A H14A . . 120.4 ?
C15A C14A H14A . . 119.3 ?
C14A C15A C10A . . 120.8(2) ?
C14A C15A H15A . . 119.7 ?
C10A C15A H15A . . 119.5 ?
C17A C16A C21A . . 118.40(19) ?
C17A C16A C8A . . 122.23(19) ?
C21A C16A C8A . . 119.33(19) ?
C18A C17A C16A . . 121.3(3) ?
C18A C17A H17A . . 119.7 ?
C16A C17A H17A . . 119.0 ?
C19A C18A C17A . . 119.8(3) ?
C19A C18A H18A . . 120.7 ?
C17A C18A H18A . . 119.4 ?
C18A C19A C20A . . 120.2(3) ?
C18A C19A H19A . . 117.4 ?
C20A C19A H19A . . 122.4 ?
C19A C20A C21A . . 120.3(3) ?
C19A C20A H20A . . 119.0 ?
C21A C20A H20A . . 120.7 ?
C20A C21A C16A . . 120.0(3) ?
C20A C21A H21A . . 121.1 ?
C16A C21A H21A . . 118.9 ?
N1A C22A H22A . . 109.5 ?
N1A C22A H22B . . 109.5 ?
H22A C22A H22B . . 109.5 ?
N1A C22A H22C . . 109.5 ?
H22A C22A H22C . . 109.5 ?
H22B C22A H22C . . 109.5 ?
C7B N1B C8B . . 106.94(13) ?
C7B N1B C22B . . 127.83(15) ?
C8B N1B C22B . . 124.76(14) ?
C7B N2B C9B . . 106.31(13) ?
O2B N3B O1B . . 123.56(18) ?
O2B N3B C4B . . 118.61(18) ?
O1B N3B C4B . . 117.81(17) ?
C6B C1B C2B . . 118.21(17) ?
C6B C1B C7B . . 118.27(16) ?
C2B C1B C7B . . 123.51(15) ?
C3B C2B C1B . . 120.74(17) ?
C3B C2B H2B . . 119.6 ?
C1B C2B H2B . . 119.6 ?
C4B C3B C2B . . 118.74(18) ?
C4B C3B H3B . . 121.6 ?
C2B C3B H3B . . 119.7 ?
C3B C4B C5B . . 122.35(17) ?
C3B C4B N3B . . 118.71(17) ?
C5B C4B N3B . . 118.93(16) ?
C6B C5B C4B . . 118.41(16) ?
C6B C5B H5B . . 120.3 ?
C4B C5B H5B . . 121.3 ?
C5B C6B C1B . . 121.54(18) ?
C5B C6B H6B . . 119.0 ?
C1B C6B H6B . . 119.4 ?
N2B C7B N1B . . 111.03(15) ?
N2B C7B C1B . . 123.14(14) ?
N1B C7B C1B . . 125.82(15) ?
C9B C8B N1B . . 106.27(14) ?
C9B C8B C16B . . 133.56(16) ?
N1B C8B C16B . . 120.17(14) ?
C8B C9B N2B . . 109.45(15) ?
C8B C9B C10B . . 130.01(16) ?
N2B C9B C10B . . 120.54(15) ?
C15B C10B C11B . . 117.15(18) ?
C15B C10B C9B . . 119.84(17) ?
C11B C10B C9B . . 123.00(17) ?
C10B C11B C12B . . 121.1(2) ?
C10B C11B H11B . . 119.1 ?
C12B C11B H11B . . 119.8 ?
C13B C12B C11B . . 120.3(2) ?
C13B C12B H12B . . 120.2 ?
C11B C12B H12B . . 119.5 ?
C12B C13B C14B . . 119.5(2) ?
C12B C13B H13B . . 120.7 ?
C14B C13B H13B . . 119.9 ?
C13B C14B C15B . . 120.2(2) ?
C13B C14B H14B . . 120.1 ?
C15B C14B H14B . . 119.7 ?
C14B C15B C10B . . 121.8(2) ?
C14B C15B H15B . . 119.0 ?
C10B C15B H15B . . 119.2 ?
C21B C16B C17B . . 119.14(17) ?
C21B C16B C8B . . 120.90(17) ?
C17B C16B C8B . . 119.92(17) ?
C18B C17B C16B . . 120.05(19) ?
C18B C17B H17B . . 120.3 ?
C16B C17B H17B . . 119.7 ?
C19B C18B C17B . . 120.3(2) ?
C19B C18B H18B . . 119.9 ?
C17B C18B H18B . . 119.8 ?
C20B C19B C18B . . 120.14(19) ?
C20B C19B H19B . . 119.9 ?
C18B C19B H19B . . 119.9 ?
C19B C20B C21B . . 120.0(2) ?
C19B C20B H20B . . 119.8 ?
C21B C20B H20B . . 120.2 ?
C16B C21B C20B . . 120.36(19) ?
C16B C21B H21B . . 119.5 ?
C20B C21B H21B . . 120.2 ?
N1B C22B H22D . . 109.5 ?
N1B C22B H22E . . 109.5 ?
H22D C22B H22E . . 109.5 ?
N1B C22B H22F . . 109.5 ?
H22D C22B H22F . . 109.5 ?
H22E C22B H22F . . 109.5 ?

loop_
_geom_bond_atom_site_label_1
_geom_bond_atom_site_label_2
_geom_bond_site_symmetry_2
_geom_bond_distance
_geom_bond_publ_flag
O1A N3A . 1.2234(19) ?
O2A N3A . 1.223(2) ?
N1A C7A . 1.372(2) ?
N1A C8A . 1.389(2) ?
N1A C22A . 1.465(2) ?
N2A C7A . 1.328(2) ?
N2A C9A . 1.375(2) ?
N3A C4A . 1.465(2) ?
C1A C6A . 1.397(2) ?
C1A C2A . 1.402(2) ?
C1A C7A . 1.467(2) ?
C2A C3A . 1.377(3) ?
C2A H2A . 0.9600 ?
C3A C4A . 1.385(2) ?
C3A H3A . 0.9600 ?
C4A C5A . 1.380(2) ?
C5A C6A . 1.379(3) ?
C5A H5A . 0.9599 ?
C6A H6A . 0.9599 ?
C8A C9A . 1.374(2) ?
C8A C16A . 1.478(3) ?
C9A C10A . 1.478(2) ?
C10A C11A . 1.388(3) ?
C10A C15A . 1.393(3) ?
C11A C12A . 1.387(3) ?
C11A H11A . 0.9601 ?
C12A C13A . 1.376(3) ?
C12A H12A . 0.9600 ?
C13A C14A . 1.373(3) ?
C13A H13A . 0.9600 ?
C14A C15A . 1.387(3) ?
C14A H14A . 0.9599 ?
C15A H15A . 0.9601 ?
C16A C17A . 1.389(3) ?
C16A C21A . 1.392(3) ?
C17A C18A . 1.381(3) ?
C17A H17A . 0.9600 ?
C18A C19A . 1.367(4) ?
C18A H18A . 0.9600 ?
C19A C20A . 1.380(4) ?
C19A H19A . 0.9601 ?
C20A C21A . 1.391(3) ?
C20A H20A . 0.9599 ?
C21A H21A . 0.9598 ?
C22A H22A . 0.9600 ?
C22A H22B . 0.9600 ?
C22A H22C . 0.9600 ?
O1B N3B . 1.229(2) ?
O2B N3B . 1.215(2) ?
N1B C7B . 1.370(2) ?
N1B C8B . 1.379(2) ?
N1B C22B . 1.469(2) ?
N2B C7B . 1.325(2) ?
N2B C9B . 1.378(2) ?
N3B C4B . 1.470(2) ?
C1B C6B . 1.398(2) ?
C1B C2B . 1.399(2) ?
C1B C7B . 1.468(2) ?
C2B C3B . 1.384(3) ?
C2B H2B . 0.9600 ?
C3B C4B . 1.375(2) ?
C3B H3B . 0.9600 ?
C4B C5B . 1.378(3) ?
C5B C6B . 1.374(3) ?
C5B H5B . 0.9600 ?
C6B H6B . 0.9600 ?
C8B C9B . 1.376(2) ?
C8B C16B . 1.492(2) ?
C9B C10B . 1.472(2) ?
C10B C15B . 1.387(2) ?
C10B C11B . 1.391(3) ?
C11B C12B . 1.392(3) ?
C11B H11B . 0.9601 ?
C12B C13B . 1.372(3) ?
C12B H12B . 0.9599 ?
C13B C14B . 1.372(3) ?
C13B H13B . 0.9600 ?
C14B C15B . 1.381(3) ?
C14B H14B . 0.9601 ?
C15B H15B . 0.9601 ?
C16B C21B . 1.379(3) ?
C16B C17B . 1.384(3) ?
C17B C18B . 1.382(3) ?
C17B H17B . 0.9601 ?
C18B C19B . 1.371(3) ?
C18B H18B . 0.9598 ?
C19B C20B . 1.365(3) ?
C19B H19B . 0.9600 ?
C20B C21B . 1.387(3) ?
C20B H20B . 0.9602 ?
C21B H21B . 0.9600 ?
C22B H22D . 0.9600 ?
C22B H22E . 0.9600 ?
C22B H22F . 0.9600 ?

loop_
_geom_hbond_atom_site_label_D
_geom_hbond_atom_site_label_H
_geom_hbond_atom_site_label_A
_geom_hbond_site_symmetry_A
_geom_hbond_distance_DH
_geom_hbond_distance_HA
_geom_hbond_distance_DA
_geom_hbond_angle_DHA
_geom_hbond_publ_flag
C12a H12a O1a 1_544 0.96 2.66 3.544(3) 154 no
C14a H14a O2b 1_554 0.96 2.63 3.258(3) 124 no
C18b H18b O1a 1_544 0.96 2.69 3.245(3) 118 no
C19b H19b O1b 1_544 0.96 2.58 3.431(3) 148 no

loop_
_geom_torsion_atom_site_label_1
_geom_torsion_atom_site_label_2
_geom_torsion_atom_site_label_3
_geom_torsion_atom_site_label_4
_geom_torsion_site_symmetry_1
_geom_torsion_site_symmetry_2
_geom_torsion_site_symmetry_3
_geom_torsion_site_symmetry_4
_geom_torsion
_geom_torsion_publ_flag
C6A C1A C2A C3A . . . . -0.1(3) ?
C7A C1A C2A C3A . . . . 176.97(17) ?
C1A C2A C3A C4A . . . . -0.1(3) ?
C2A C3A C4A C5A . . . . 0.1(3) ?
C2A C3A C4A N3A . . . . -179.65(16) ?
O2A N3A C4A C5A . . . . 166.38(17) ?
O1A N3A C4A C5A . . . . -13.5(2) ?
O2A N3A C4A C3A . . . . -13.9(2) ?
O1A N3A C4A C3A . . . . 166.25(17) ?
C3A C4A C5A C6A . . . . 0.1(3) ?
N3A C4A C5A C6A . . . . 179.87(17) ?
C4A C5A C6A C1A . . . . -0.3(3) ?
C2A C1A C6A C5A . . . . 0.3(3) ?
C7A C1A C6A C5A . . . . -176.55(18) ?
C9A N2A C7A N1A . . . . -0.5(2) ?
C9A N2A C7A C1A . . . . 179.23(16) ?
C8A N1A C7A N2A . . . . 0.9(2) ?
C22A N1A C7A N2A . . . . 172.01(17) ?
C8A N1A C7A C1A . . . . -178.80(17) ?
C22A N1A C7A C1A . . . . -7.7(3) ?
C6A C1A C7A N2A . . . . 152.45(18) ?
C2A C1A C7A N2A . . . . -24.4(3) ?
C6A C1A C7A N1A . . . . -27.8(3) ?
C2A C1A C7A N1A . . . . 155.31(18) ?
C7A N1A C8A C9A . . . . -0.9(2) ?
C22A N1A C8A C9A . . . . -172.36(17) ?
C7A N1A C8A C16A . . . . 176.44(17) ?
C22A N1A C8A C16A . . . . 5.0(3) ?
N1A C8A C9A N2A . . . . 0.7(2) ?
C16A C8A C9A N2A . . . . -176.43(19) ?
N1A C8A C9A C10A . . . . -177.95(18) ?
C16A C8A C9A C10A . . . . 5.0(4) ?
C7A N2A C9A C8A . . . . -0.1(2) ?
C7A N2A C9A C10A . . . . 178.66(16) ?
C8A C9A C10A C11A . . . . 26.5(3) ?
N2A C9A C10A C11A . . . . -151.96(19) ?
C8A C9A C10A C15A . . . . -155.6(2) ?
N2A C9A C10A C15A . . . . 25.9(3) ?
C15A C10A C11A C12A . . . . 1.5(3) ?
C9A C10A C11A C12A . . . . 179.43(19) ?
C10A C11A C12A C13A . . . . -1.6(3) ?
C11A C12A C13A C14A . . . . 0.6(4) ?
C12A C13A C14A C15A . . . . 0.5(4) ?
C13A C14A C15A C10A . . . . -0.6(3) ?
C11A C10A C15A C14A . . . . -0.4(3) ?
C9A C10A C15A C14A . . . . -178.37(19) ?
C9A C8A C16A C17A . . . . -126.2(2) ?
N1A C8A C16A C17A . . . . 57.2(3) ?
C9A C8A C16A C21A . . . . 51.4(3) ?
N1A C8A C16A C21A . . . . -125.2(2) ?
C21A C16A C17A C18A . . . . -1.0(3) ?
C8A C16A C17A C18A . . . . 176.61(19) ?
C16A C17A C18A C19A . . . . 0.0(4) ?
C17A C18A C19A C20A . . . . 1.0(4) ?
C18A C19A C20A C21A . . . . -1.0(4) ?
C19A C20A C21A C16A . . . . -0.1(4) ?
C17A C16A C21A C20A . . . . 1.1(3) ?
C8A C16A C21A C20A . . . . -176.65(19) ?
C6B C1B C2B C3B . . . . -1.2(3) ?
C7B C1B C2B C3B . . . . -179.60(17) ?
C1B C2B C3B C4B . . . . 0.9(3) ?
C2B C3B C4B C5B . . . . -0.2(3) ?
C2B C3B C4B N3B . . . . -178.56(17) ?
O2B N3B C4B C3B . . . . 168.45(18) ?
O1B N3B C4B C3B . . . . -12.4(3) ?
O2B N3B C4B C5B . . . . -10.0(3) ?
O1B N3B C4B C5B . . . . 169.13(18) ?
C3B C4B C5B C6B . . . . -0.2(3) ?
N3B C4B C5B C6B . . . . 178.17(16) ?
C4B C5B C6B C1B . . . . -0.1(3) ?
C2B C1B C6B C5B . . . . 0.8(3) ?
C7B C1B C6B C5B . . . . 179.29(16) ?
C9B N2B C7B N1B . . . . 0.1(2) ?
C9B N2B C7B C1B . . . . -178.86(16) ?
C8B N1B C7B N2B . . . . 0.0(2) ?
C22B N1B C7B N2B . . . . 172.35(18) ?
C8B N1B C7B C1B . . . . 178.92(17) ?
C22B N1B C7B C1B . . . . -8.7(3) ?
C6B C1B C7B N2B . . . . -30.7(3) ?
C2B C1B C7B N2B . . . . 147.70(19) ?
C6B C1B C7B N1B . . . . 150.49(18) ?
C2B C1B C7B N1B . . . . -31.1(3) ?
C7B N1B C8B C9B . . . . -0.09(19) ?
C22B N1B C8B C9B . . . . -172.74(17) ?
C7B N1B C8B C16B . . . . 179.86(16) ?
C22B N1B C8B C16B . . . . 7.2(3) ?
N1B C8B C9B N2B . . . . 0.2(2) ?
C16B C8B C9B N2B . . . . -179.79(19) ?
N1B C8B C9B C10B . . . . 179.49(18) ?
C16B C8B C9B C10B . . . . -0.4(4) ?
C7B N2B C9B C8B . . . . -0.2(2) ?
C7B N2B C9B C10B . . . . -179.57(16) ?
C8B C9B C10B C15B . . . . -166.60(19) ?
N2B C9B C10B C15B . . . . 12.7(3) ?
C8B C9B C10B C11B . . . . 12.6(3) ?
N2B C9B C10B C11B . . . . -168.1(2) ?
C15B C10B C11B C12B . . . . 0.5(3) ?
C9B C10B C11B C12B . . . . -178.8(2) ?
C10B C11B C12B C13B . . . . -0.1(4) ?
C11B C12B C13B C14B . . . . -0.5(4) ?
C12B C13B C14B C15B . . . . 0.6(4) ?
C13B C14B C15B C10B . . . . -0.2(3) ?
C11B C10B C15B C14B . . . . -0.3(3) ?
C9B C10B C15B C14B . . . . 178.95(18) ?
C9B C8B C16B C21B . . . . 82.2(3) ?
N1B C8B C16B C21B . . . . -97.8(2) ?
C9B C8B C16B C17B . . . . -100.1(3) ?
N1B C8B C16B C17B . . . . 79.9(2) ?
C21B C16B C17B C18B . . . . -0.2(3) ?
C8B C16B C17B C18B . . . . -177.97(17) ?
C16B C17B C18B C19B . . . . 0.7(3) ?
C17B C18B C19B C20B . . . . -0.9(3) ?
C18B C19B C20B C21B . . . . 0.6(3) ?
C17B C16B C21B C20B . . . . 0.0(3) ?
C8B C16B C21B C20B . . . . 177.69(16) ?
C19B C20B C21B C16B . . . . -0.2(3) ?
